data_7047441
loop_
_publ_author_name
'Shiga, Takuya'
'Miyamoto, Haruka'
'Newton, Graham N.'
'Oshio, Hiroki'

_publ_section_title
;
 Two-electron redox-active tricyano iron(ii) complex with
 2,4,6-tris(2-pyrimidyl)-1,3,5-triazine as a building block for
 coordination polymers.
;
_journal_issue 38
_journal_name_full 'Dalton transactions (Cambridge, England : 2003)'
_journal_page_first 13402
_journal_page_last 13407
_journal_paper_doi 10.1039/c8dt02315h
_journal_volume 47
_journal_year 2018
_chemical_formula_moiety '2(C18 H15 Fe Gd N14 O9), 4(C H4 O), H4 O '
_chemical_formula_sum 'C20 H25 Fe Gd N14 O11.5'
_chemical_formula_weight 858.64
_space_group_crystal_system orthorhombic
_space_group_IT_number 57
_space_group_name_Hall '-P 2c 2b'
_space_group_name_H-M_alt 'P b c m'
_symmetry_space_group_name_Hall '-P 2c 2b'
_symmetry_space_group_name_H-M 'P b c m'
_atom_sites_solution_hydrogens mixed
_audit_creation_method SHELXL-2016/6
_audit_update_record
;
2018-06-06 deposited with the CCDC.
2018-08-22 downloaded from the CCDC.
;
_cell_angle_alpha 90
_cell_angle_beta 90
_cell_angle_gamma 90
_cell_formula_units_Z 4
_cell_length_a 15.142(3)
_cell_length_b 10.635(2)
_cell_length_c 19.470(4)
_cell_measurement_reflns_used 3259
_cell_measurement_temperature 98(2)
_cell_measurement_theta_max 25.98
_cell_measurement_theta_min 2.34
_cell_volume 3135.4(11)
_computing_cell_refinement 'Bruker SAINT'
_computing_data_collection 'Bruker APEX2'
_computing_data_reduction 'Bruker SAINT'
_computing_molecular_graphics 'Bruker SHELXTL'
_computing_publication_material 'Bruker SHELXTL'
_computing_structure_refinement 'SHELXL-2016/6 (Sheldrick, 2016)'
_computing_structure_solution 'SHELXS-97 (Sheldrick, 2008)'
_diffrn_ambient_temperature 98(2)
_diffrn_detector_area_resol_mean 8.366
_diffrn_measured_fraction_theta_full 1.000
_diffrn_measured_fraction_theta_max 1.000
_diffrn_measurement_device_type 'Bruker APEX-II CCD'
_diffrn_measurement_method '\f and \w scans'
_diffrn_radiation_source 'sealed tube'
_diffrn_radiation_type MoK\a
_diffrn_radiation_wavelength 0.71073
_diffrn_reflns_av_R_equivalents 0.0821
_diffrn_reflns_av_unetI/netI 0.0675
_diffrn_reflns_Laue_measured_fraction_full 1.000
_diffrn_reflns_Laue_measured_fraction_max 1.000
_diffrn_reflns_limit_h_max 15
_diffrn_reflns_limit_h_min -19
_diffrn_reflns_limit_k_max 9
_diffrn_reflns_limit_k_min -13
_diffrn_reflns_limit_l_max 25
_diffrn_reflns_limit_l_min -20
_diffrn_reflns_number 17194
_diffrn_reflns_point_group_measured_fraction_full 1.000
_diffrn_reflns_point_group_measured_fraction_max 1.000
_diffrn_reflns_theta_full 25.242
_diffrn_reflns_theta_max 27.491
_diffrn_reflns_theta_min 1.345
_exptl_absorpt_coefficient_mu 2.639
_exptl_absorpt_correction_T_max 0.7456
_exptl_absorpt_correction_T_min 0.6386
_exptl_absorpt_correction_type empirical
_exptl_absorpt_process_details SADABS
_exptl_crystal_colour 'reddish purple'
_exptl_crystal_density_diffrn 1.819
_exptl_crystal_density_method 'not measured'
_exptl_crystal_description needle
_exptl_crystal_F_000 1700
_exptl_crystal_size_max 0.200
_exptl_crystal_size_mid 0.010
_exptl_crystal_size_min 0.002
_refine_diff_density_max 2.055
_refine_diff_density_min -1.890
_refine_diff_density_rms 0.195
_refine_ls_extinction_method none
_refine_ls_goodness_of_fit_ref 1.101
_refine_ls_hydrogen_treatment mixed
_refine_ls_matrix_type full
_refine_ls_number_parameters 245
_refine_ls_number_reflns 3706
_refine_ls_number_restraints 12
_refine_ls_restrained_S_all 1.110
_refine_ls_R_factor_all 0.0896
_refine_ls_R_factor_gt 0.0559
_refine_ls_shift/su_max 0.000
_refine_ls_shift/su_mean 0.000
_refine_ls_structure_factor_coef Fsqd
_refine_ls_weighting_details 'w=1/[\s^2^(Fo^2^)+(0.0528P)^2^+27.5077P] where P=(Fo^2^+2Fc^2^)/3'
_refine_ls_weighting_scheme calc
_refine_ls_wR_factor_gt 0.1277
_refine_ls_wR_factor_ref 0.1429
_reflns_Friedel_coverage 0.000
_reflns_number_gt 2704
_reflns_number_total 3706
_reflns_threshold_expression 'I > 2\s(I)'
_cod_data_source_file c8dt02315h2.cif
_cod_data_source_block Comp4
_cod_depositor_comments 'Adding full bibliography for 7047440--7047443.cif.'
_cod_original_formula_sum 'C20 H25 Fe Gd N14 O11.50'
_cod_database_code 7047441
_shelx_shelxl_version_number 2016/6
_shelx_space_group_comment
;
The symmetry employed for this shelxl refinement is uniquely defined
by the following loop, which should always be used as a source of
symmetry information in preference to the above space-group names.
They are only intended as comments.
;
_shelx_estimated_absorpt_t_min 0.620
_shelx_estimated_absorpt_t_max 0.995

loop_
_space_group_symop_operation_xyz
'x, y, z'
'-x, -y, z+1/2'
'x, -y+1/2, -z'
'-x, y+1/2, -z+1/2'
'-x, -y, -z'
'x, y, -z-1/2'
'-x, y-1/2, z'
'x, -y-1/2, z-1/2'

loop_
_atom_site_label
_atom_site_type_symbol
_atom_site_fract_x
_atom_site_fract_y
_atom_site_fract_z
_atom_site_U_iso_or_equiv
_atom_site_adp_type
_atom_site_occupancy
_atom_site_site_symmetry_order
_atom_site_calc_flag
_atom_site_refinement_flags_posn
_atom_site_refinement_flags_adp
_atom_site_refinement_flags_occupancy
Fe1 Fe 0.27991(10) 0.750000 0.500000 0.0209(3) Uani 1 2 d S T P
Gd1 Gd 0.29179(3) 0.52988(5) 0.250000 0.01638(15) Uani 1 2 d S T P
N1 N 0.4026(6) 0.750000 0.500000 0.0214(19) Uani 1 2 d S T P
N2 N 0.5357(5) 0.8384(7) 0.4618(3) 0.0320(16) Uani 1 1 d . . .
N3 N 0.3031(4) 0.8940(6) 0.4386(3) 0.0256(14) Uani 1 1 d . . .
N4 N 0.4222(5) 1.0072(8) 0.3847(4) 0.047(2) Uani 1 1 d . . .
N5 N 0.7128(5) 0.8288(7) 0.4557(3) 0.0360(17) Uani 1 1 d . . .
N6 N 0.2694(6) 0.5983(7) 0.3670(4) 0.050(2) Uani 1 1 d . . .
N7 N 0.0808(9) 0.750000 0.500000 0.073(4) Uani 1 2 d S T P
N8 N 0.1759(6) 0.3119(9) 0.250000 0.0228(19) Uani 1 2 d S T P
N9 N 0.4047(6) 0.7521(10) 0.250000 0.031(2) Uani 1 2 d S T P
C1 C 0.4484(5) 0.8346(8) 0.4638(4) 0.0291(18) Uani 1 1 d . . .
C2 C 0.5758(8) 0.750000 0.500000 0.030(3) Uani 1 2 d S T P
C3 C 0.3888(6) 0.9192(8) 0.4261(4) 0.0325(19) Uani 1 1 d . . .
C4 C 0.2446(6) 0.9663(9) 0.4036(4) 0.0359(19) Uani 1 1 d . . .
H1 H 0.183140 0.951888 0.409385 0.043 Uiso 1 1 calc R U .
C5 C 0.2725(7) 1.0606(9) 0.3596(5) 0.049(3) Uani 1 1 d . . .
H2 H 0.231130 1.112879 0.336507 0.059 Uiso 1 1 calc R U .
C6 C 0.3628(7) 1.0764(11) 0.3503(6) 0.056(3) Uani 1 1 d . . .
H3 H 0.383043 1.137857 0.318589 0.067 Uiso 1 1 calc R U .
C7 C 0.6757(8) 0.750000 0.500000 0.030(3) Uani 1 2 d S T P
C8 C 0.8012(6) 0.8293(8) 0.4572(4) 0.0337(19) Uani 1 1 d . . .
H4 H 0.832288 0.885637 0.428095 0.040 Uiso 1 1 calc R U .
C9 C 0.8489(8) 0.750000 0.500000 0.037(3) Uani 1 2 d S T P
H5 H 0.911636 0.750000 0.500001 0.045 Uiso 1 2 calc R U P
C10 C 0.2733(6) 0.6496(8) 0.4188(4) 0.033(2) Uani 1 1 d . . .
C11 C 0.1553(10) 0.750000 0.500000 0.050(4) Uani 1 2 d S T P
O1 O 0.2021(7) 0.3605(9) 0.1981(3) 0.101(4) Uani 1 1 d . . .
O2 O 0.1306(6) 0.2170(8) 0.250000 0.039(2) Uani 1 2 d S T P
O3 O 0.4365(5) 0.6409(9) 0.250000 0.048(3) Uani 1 2 d S T P
O4 O 0.3256(6) 0.7593(8) 0.250000 0.046(3) Uani 1 2 d S T P
O5 O 0.4492(7) 0.8465(10) 0.250000 0.094(5) Uani 1 2 d S T P
O6 O 0.3848(5) 0.4032(10) 0.3225(4) 0.081(3) Uani 1 1 d D . .
H61 H 0.421(8) 0.462(9) 0.326(6) 0.097 Uiso 1 1 d D U .
H62 H 0.372(8) 0.386(11) 0.363(2) 0.097 Uiso 1 1 d D U .
O7 O 0.1498(5) 0.6318(9) 0.250000 0.043(2) Uani 1 2 d DS T P
H71 H 0.104(3) 0.590(4) 0.250000 0.051 Uiso 1 2 d DS U P
H72 H 0.121997 0.710237 0.250000 0.051 Uiso 1 2 d DS U P
O8 O 0.0208(18) 0.000(3) 0.3567(18) 0.39(2) Uani 1 1 d D . .
H9 H 0.051444 -0.010626 0.392212 0.587 Uiso 1 1 calc DR U .
C12 C -0.0390(18) 0.096(3) 0.3681(10) 0.46(5) Uani 1 1 d D . .
H10 H -0.027291 0.165347 0.336020 0.695 Uiso 1 1 calc DR U .
H11 H -0.032912 0.126806 0.415351 0.695 Uiso 1 1 calc R U .
H12 H -0.099080 0.064780 0.360945 0.695 Uiso 1 1 calc DR U .
O9 O 0.2865(12) 0.9729(18) 0.2762(8) 0.013(3) Uiso 0.25 1 d D . P
H91 H 0.331(2) 0.979(10) 0.250000 0.016 Uiso 1 2 d DS U P
H92 H 0.244(3) 0.956(9) 0.250000 0.016 Uiso 1 2 d DS U P

loop_
_atom_site_aniso_label
_atom_site_aniso_U_11
_atom_site_aniso_U_22
_atom_site_aniso_U_33
_atom_site_aniso_U_23
_atom_site_aniso_U_13
_atom_site_aniso_U_12
Fe1 0.0318(9) 0.0179(7) 0.0131(7) -0.0028(6) 0.000 0.000
Gd1 0.0174(2) 0.0185(3) 0.0132(2) 0.000 0.000 -0.0009(2)
N1 0.034(5) 0.016(5) 0.014(4) 0.007(4) 0.000 0.000
N2 0.036(4) 0.033(4) 0.026(3) 0.019(3) 0.004(3) 0.002(3)
N3 0.038(4) 0.023(3) 0.015(3) -0.002(3) 0.000(3) 0.008(3)
N4 0.046(4) 0.046(5) 0.047(5) 0.032(4) 0.015(4) 0.010(4)
N5 0.038(4) 0.044(4) 0.027(4) 0.021(3) 0.000(3) -0.002(4)
N6 0.110(7) 0.023(4) 0.018(4) -0.007(3) -0.016(4) 0.020(4)
N7 0.049(8) 0.115(14) 0.054(8) 0.023(9) 0.000 0.000
N8 0.023(4) 0.022(5) 0.023(5) 0.000 0.000 0.000(4)
N9 0.032(5) 0.027(5) 0.035(6) 0.000 0.000 -0.005(5)
C1 0.041(5) 0.026(4) 0.021(4) 0.013(3) 0.003(3) 0.006(4)
C2 0.043(7) 0.029(7) 0.019(6) 0.011(5) 0.000 0.000
C3 0.045(5) 0.031(5) 0.021(4) 0.010(4) 0.006(4) 0.013(4)
C4 0.040(5) 0.034(5) 0.033(5) 0.008(4) 0.001(4) 0.011(4)
C5 0.070(7) 0.033(5) 0.044(6) 0.014(4) 0.002(5) 0.023(5)
C6 0.055(6) 0.057(7) 0.056(7) 0.036(6) 0.006(5) 0.015(5)
C7 0.036(6) 0.028(6) 0.025(6) 0.013(5) 0.000 0.000
C8 0.036(5) 0.040(5) 0.026(4) 0.011(4) 0.004(4) 0.000(4)
C9 0.032(6) 0.042(8) 0.038(7) 0.000(6) 0.000 0.000
C10 0.060(6) 0.024(4) 0.015(4) 0.003(3) -0.003(4) 0.006(4)
C11 0.045(8) 0.073(12) 0.031(7) 0.007(7) 0.000 0.000
O1 0.158(9) 0.123(8) 0.022(3) -0.007(4) 0.006(5) -0.114(7)
O2 0.036(5) 0.029(5) 0.053(6) 0.000 0.000 -0.011(4)
O3 0.023(4) 0.028(5) 0.093(8) 0.000 0.000 -0.003(4)
O4 0.029(4) 0.012(4) 0.097(8) 0.000 0.000 0.002(4)
O5 0.041(6) 0.028(6) 0.213(16) 0.000 0.000 -0.022(5)
O6 0.056(5) 0.124(8) 0.063(5) 0.067(5) 0.032(4) 0.050(5)
O7 0.023(4) 0.074(7) 0.031(5) 0.000 0.000 0.000(4)
O8 0.21(3) 0.32(3) 0.65(6) 0.17(4) -0.15(3) 0.05(2)
C12 0.20(3) 1.11(13) 0.083(16) -0.23(4) 0.044(17) -0.24(5)

loop_
_atom_type_symbol
_atom_type_description
_atom_type_scat_dispersion_real
_atom_type_scat_dispersion_imag
_atom_type_scat_source
C C 0.0033 0.0016 'International Tables Vol C Tables 4.2.6.8 and 6.1.1.4'
H H 0.0000 0.0000 'International Tables Vol C Tables 4.2.6.8 and 6.1.1.4'
Fe Fe 0.3463 0.8444 'International Tables Vol C Tables 4.2.6.8 and 6.1.1.4'
Gd Gd -0.1653 3.9035 'International Tables Vol C Tables 4.2.6.8 and 6.1.1.4'
N N 0.0061 0.0033 'International Tables Vol C Tables 4.2.6.8 and 6.1.1.4'
O O 0.0106 0.0060 'International Tables Vol C Tables 4.2.6.8 and 6.1.1.4'

loop_
_geom_angle_atom_site_label_1
_geom_angle_atom_site_label_2
_geom_angle_atom_site_label_3
_geom_angle
_geom_angle_site_symmetry_1
_geom_angle_site_symmetry_3
N1 Fe1 C11 180.0 . .
N1 Fe1 C10 93.0(3) . 3_566
C11 Fe1 C10 87.0(3) . 3_566
N1 Fe1 C10 93.0(3) . .
C11 Fe1 C10 87.0(3) . .
C10 Fe1 C10 174.0(6) 3_566 .
N1 Fe1 N3 79.77(19) . .
C11 Fe1 N3 100.23(19) . .
C10 Fe1 N3 94.4(3) 3_566 .
C10 Fe1 N3 86.7(3) . .
N1 Fe1 N3 79.77(19) . 3_566
C11 Fe1 N3 100.23(19) . 3_566
C10 Fe1 N3 86.7(3) 3_566 3_566
C10 Fe1 N3 94.4(3) . 3_566
N3 Fe1 N3 159.5(4) . 3_566
O6 Gd1 O6 71.8(4) . 6_556
O6 Gd1 O7 140.78(19) . .
O6 Gd1 O7 140.78(19) 6_556 .
O6 Gd1 N6 72.4(3) . .
O6 Gd1 N6 143.5(3) 6_556 .
O7 Gd1 N6 74.9(2) . .
O6 Gd1 N6 143.5(3) . 6_556
O6 Gd1 N6 72.4(3) 6_556 6_556
O7 Gd1 N6 74.9(2) . 6_556
N6 Gd1 N6 141.2(4) . 6_556
O6 Gd1 O1 98.8(4) . .
O6 Gd1 O1 71.0(3) 6_556 .
O7 Gd1 O1 80.7(4) . .
N6 Gd1 O1 121.9(3) . .
N6 Gd1 O1 75.9(3) 6_556 .
O6 Gd1 O1 70.9(3) . 6_556
O6 Gd1 O1 98.8(4) 6_556 6_556
O7 Gd1 O1 80.7(4) . 6_556
N6 Gd1 O1 75.9(3) . 6_556
N6 Gd1 O1 121.9(3) 6_556 6_556
O1 Gd1 O1 48.3(3) . 6_556
O6 Gd1 O3 75.5(3) . .
O6 Gd1 O3 75.5(3) 6_556 .
O7 Gd1 O3 124.9(3) . .
N6 Gd1 O3 88.9(2) . .
N6 Gd1 O3 88.9(2) 6_556 .
O1 Gd1 O3 146.0(3) . .
O1 Gd1 O3 146.0(3) 6_556 .
O6 Gd1 O4 115.3(3) . .
O6 Gd1 O4 115.3(3) 6_556 .
O7 Gd1 O4 75.1(3) . .
N6 Gd1 O4 74.6(2) . .
N6 Gd1 O4 74.6(2) 6_556 .
O1 Gd1 O4 145.7(3) . .
O1 Gd1 O4 145.7(3) 6_556 .
O3 Gd1 O4 49.8(3) . .
O6 Gd1 N8 84.6(3) . .
O6 Gd1 N8 84.6(3) 6_556 .
O7 Gd1 N8 79.6(3) . .
N6 Gd1 N8 98.9(2) . .
N6 Gd1 N8 98.9(2) 6_556 .
O1 Gd1 N8 24.14(16) . .
O1 Gd1 N8 24.14(16) 6_556 .
O3 Gd1 N8 155.4(3) . .
O4 Gd1 N8 154.7(3) . .
O6 Gd1 N9 96.3(3) . .
O6 Gd1 N9 96.3(3) 6_556 .
O7 Gd1 N9 99.1(3) . .
N6 Gd1 N9 80.7(2) . .
N6 Gd1 N9 80.7(2) 6_556 .
O1 Gd1 N9 155.84(16) . .
O1 Gd1 N9 155.84(16) 6_556 .
O3 Gd1 N9 25.8(3) . .
O4 Gd1 N9 24.0(3) . .
N8 Gd1 N9 178.8(3) . .
O6 Gd1 H61 19.1(11) . .
O6 Gd1 H61 75(3) 6_556 .
O7 Gd1 H61 144(3) . .
N6 Gd1 H61 69(3) . .
N6 Gd1 H61 138(2) 6_556 .
O1 Gd1 H61 116.9(16) . .
O1 Gd1 H61 88.7(13) 6_556 .
O3 Gd1 H61 57.4(12) . .
O4 Gd1 H61 96.8(14) . .
N8 Gd1 H61 103.7(11) . .
N9 Gd1 H61 77.3(11) . .
C1 N1 C1 117.5(9) . 3_566
C1 N1 Fe1 121.2(5) . .
C1 N1 Fe1 121.2(5) 3_566 .
C1 N2 C2 114.5(8) . .
C3 N3 C4 115.1(7) . .
C3 N3 Fe1 115.8(5) . .
C4 N3 Fe1 128.9(6) . .
C3 N4 C6 115.6(8) . .
C7 N5 C8 114.3(8) . .
C10 N6 Gd1 164.6(8) . .
O1 N8 O1 114.4(10) . 6_556
O1 N8 O2 122.8(5) . .
O1 N8 O2 122.8(5) 6_556 .
O1 N8 Gd1 57.2(5) . .
O1 N8 Gd1 57.2(5) 6_556 .
O2 N8 Gd1 177.1(7) . .
O4 N9 O5 120.1(12) . .
O4 N9 O3 115.8(10) . .
O5 N9 O3 124.1(10) . .
O4 N9 Gd1 57.8(6) . .
O5 N9 Gd1 177.9(9) . .
O3 N9 Gd1 58.0(5) . .
N2 C1 N1 123.7(7) . .
N2 C1 C3 125.4(7) . .
N1 C1 C3 110.9(7) . .
N2 C2 N2 126.2(11) . 3_566
N2 C2 C7 116.9(6) . .
N2 C2 C7 116.9(6) 3_566 .
N4 C3 N3 127.9(8) . .
N4 C3 C1 119.9(8) . .
N3 C3 C1 112.2(7) . .
N3 C4 C5 121.5(9) . .
N3 C4 H1 119.2 . .
C5 C4 H1 119.2 . .
C4 C5 C6 117.9(9) . .
C4 C5 H2 121.1 . .
C6 C5 H2 121.1 . .
N4 C6 C5 121.9(9) . .
N4 C6 H3 119.0 . .
C5 C6 H3 119.0 . .
N5 C7 N5 129.9(11) . 3_566
N5 C7 C2 115.1(6) . .
N5 C7 C2 115.1(6) 3_566 .
N5 C8 C9 122.1(8) . .
N5 C8 H4 119.0 . .
C9 C8 H4 119.0 . .
C8 C9 C8 117.3(11) . 3_566
C8 C9 H5 121.4 . .
C8 C9 H5 121.4 3_566 .
N6 C10 Fe1 174.3(7) . .
N7 C11 Fe1 180.0 . .
N8 O1 Gd1 98.7(5) . .
N9 O3 Gd1 96.2(6) . .
N9 O4 Gd1 98.2(7) . .
Gd1 O6 H61 90(10) . .
Gd1 O6 H62 123(10) . .
H61 O6 H62 103(5) . .
Gd1 O7 H71 120(4) . .
Gd1 O7 H72 143.6(7) . .
H71 O7 H72 96(4) . .
C12 O8 H9 109.5 . .
O8 C12 H10 109.5 . .
O8 C12 H11 109.5 . .
H10 C12 H11 109.5 . .
O8 C12 H12 109.5 . .
H10 C12 H12 109.5 . .
H11 C12 H12 109.5 . .
O9 O9 H91 52.9(15) 6_556 .
O9 O9 H92 52.9(15) 6_556 .
H91 O9 H92 105(3) . .

loop_
_geom_bond_atom_site_label_1
_geom_bond_atom_site_label_2
_geom_bond_distance
_geom_bond_site_symmetry_2
Fe1 N1 1.858(9) .
Fe1 C11 1.887(15) .
Fe1 C10 1.910(8) 3_566
Fe1 C10 1.910(8) .
Fe1 N3 1.974(6) .
Fe1 N3 1.974(6) 3_566
Gd1 O6 2.407(7) .
Gd1 O6 2.407(7) 6_556
Gd1 O7 2.408(8) .
Gd1 N6 2.416(7) .
Gd1 N6 2.416(7) 6_556
Gd1 O1 2.471(7) .
Gd1 O1 2.472(7) 6_556
Gd1 O3 2.489(8) .
Gd1 O4 2.493(8) .
Gd1 N8 2.907(9) .
Gd1 N9 2.917(10) .
Gd1 H61 2.55(13) .
N1 C1 1.336(9) .
N1 C1 1.336(9) 3_566
N2 C1 1.323(10) .
N2 C2 1.344(8) .
N3 C3 1.348(11) .
N3 C4 1.356(10) .
N4 C3 1.335(11) .
N4 C6 1.342(12) .
N5 C7 1.328(8) .
N5 C8 1.338(10) .
N6 C10 1.149(10) .
N7 C11 1.128(17) .
N8 O1 1.203(8) .
N8 O1 1.203(8) 6_556
N8 O2 1.221(12) .
N9 O4 1.201(12) .
N9 O5 1.208(13) .
N9 O3 1.277(13) .
C1 C3 1.470(11) .
C2 C7 1.513(16) .
C4 C5 1.385(13) .
C4 H1 0.9500 .
C5 C6 1.390(14) .
C5 H2 0.9500 .
C6 H3 0.9500 .
C8 C9 1.388(10) .
C8 H4 0.9500 .
C9 H5 0.9500 .
O6 H61 0.83(2) .
O6 H62 0.83(2) .
O7 H71 0.82(2) .
O7 H72 0.934(9) .
O8 C12 1.381(18) .
O8 H9 0.8400 .
C12 H10 0.9800 .
C12 H11 0.9800 .
C12 H12 0.9800 .
O9 O9 1.02(3) 6_556
O9 H91 0.845(18) .
O9 H92 0.844(18) .

loop_
_geom_torsion_atom_site_label_1
_geom_torsion_atom_site_label_2
_geom_torsion_atom_site_label_3
_geom_torsion_atom_site_label_4
_geom_torsion
_geom_torsion_site_symmetry_1
_geom_torsion_site_symmetry_4
C10 Fe1 N1 C1 -94.0(5) 3_566 .
C10 Fe1 N1 C1 86.0(5) . .
N3 Fe1 N1 C1 -0.1(5) . .
N3 Fe1 N1 C1 179.9(5) 3_566 .
C10 Fe1 N1 C1 86.0(5) 3_566 3_566
C10 Fe1 N1 C1 -94.0(5) . 3_566
N3 Fe1 N1 C1 179.9(5) . 3_566
N3 Fe1 N1 C1 -0.1(5) 3_566 3_566
C2 N2 C1 N1 -0.6(11) . .
C2 N2 C1 C3 -179.1(7) . .
C1 N1 C1 N2 0.3(6) 3_566 .
Fe1 N1 C1 N2 -179.7(6) . .
C1 N1 C1 C3 179.0(8) 3_566 .
Fe1 N1 C1 C3 -1.0(8) . .
C1 N2 C2 N2 0.3(5) . 3_566
C1 N2 C2 C7 -179.7(5) . .
C6 N4 C3 N3 -1.9(15) . .
C6 N4 C3 C1 177.2(9) . .
C4 N3 C3 N4 1.2(13) . .
Fe1 N3 C3 N4 177.1(8) . .
C4 N3 C3 C1 -178.0(7) . .
Fe1 N3 C3 C1 -2.1(9) . .
N2 C1 C3 N4 1.3(14) . .
N1 C1 C3 N4 -177.3(7) . .
N2 C1 C3 N3 -179.4(8) . .
N1 C1 C3 N3 1.9(10) . .
C3 N3 C4 C5 -1.4(13) . .
Fe1 N3 C4 C5 -176.6(7) . .
N3 C4 C5 C6 2.3(15) . .
C3 N4 C6 C5 2.7(16) . .
C4 C5 C6 N4 -3.0(17) . .
C8 N5 C7 N5 -1.1(6) . 3_566
C8 N5 C7 C2 178.9(6) . .
N2 C2 C7 N5 -7.4(5) . .
N2 C2 C7 N5 172.6(5) 3_566 .
N2 C2 C7 N5 172.6(5) . 3_566
N2 C2 C7 N5 -7.4(5) 3_566 3_566
C7 N5 C8 C9 2.3(11) . .
N5 C8 C9 C8 -1.2(6) . 3_566
O1 N8 O1 Gd1 -0.5(15) 6_556 .
O2 N8 O1 Gd1 -176.5(9) . .
O4 N9 O3 Gd1 0.0 . .
O5 N9 O3 Gd1 180.0 . .
O5 N9 O4 Gd1 180.0 . .
O3 N9 O4 Gd1 0.0 . .
